data_4086573
loop_
_publ_author_name
'Tondreau, Aaron M.'
'Boncella, James M.'

_publ_section_title
;
 1,2-Addition of Formic or Oxalic Acid to--N{CH2CH2(PiPr2)}2-Supported
 Mn(I) Dicarbonyl Complexes and the Manganese-Mediated Decomposition of
 Formic Acid
;
_journal_issue 12
_journal_name_full Organometallics
_journal_page_first 2049
_journal_paper_doi 10.1021/acs.organomet.6b00274
_journal_volume 35
_journal_year 2016
_chemical_formula_sum 'C18 H36 Mn N O2 P2'
_chemical_formula_weight 415.38
_chemical_name_systematic
; 
 ? 
;
_space_group_IT_number 14
_symmetry_cell_setting monoclinic
_symmetry_space_group_name_Hall '-P 2yn'
_symmetry_space_group_name_H-M 'P 1 21/n 1'
_atom_sites_solution_hydrogens geom
_atom_sites_solution_primary direct
_atom_sites_solution_secondary difmap
_audit_creation_method SHELXL-97
_cell_angle_alpha 90.00
_cell_angle_beta 103.7910(10)
_cell_angle_gamma 90.00
_cell_formula_units_Z 8
_cell_length_a 13.2679(9)
_cell_length_b 22.5860(14)
_cell_length_c 14.7260(9)
_cell_measurement_reflns_used 9437
_cell_measurement_temperature 100(2)
_cell_measurement_theta_max 33.14
_cell_measurement_theta_min 2.30
_cell_volume 4285.7(5)
_computing_cell_refinement 'Bruker SAINT'
_computing_data_collection 'Bruker APEX2'
_computing_data_reduction 'Bruker SAINT'
_computing_molecular_graphics 'Bruker SHELXTL'
_computing_publication_material 'Bruker SHELXTL'
_computing_structure_refinement 'SHELXL-2014 (Sheldrick 2014)'
_computing_structure_solution 'SHELXS-97 (Sheldrick 2008)'
_diffrn_ambient_temperature 100(2)
_diffrn_measured_fraction_theta_full 0.998
_diffrn_measured_fraction_theta_max 0.998
_diffrn_measurement_device_type 'Bruker APEX-II CCD'
_diffrn_measurement_method '\f and \w scans'
_diffrn_radiation_monochromator graphite
_diffrn_radiation_source 'fine-focus sealed tube'
_diffrn_radiation_type MoK\a
_diffrn_radiation_wavelength 0.71073
_diffrn_reflns_av_R_equivalents 0.0288
_diffrn_reflns_av_sigmaI/netI 0.0211
_diffrn_reflns_limit_h_max 19
_diffrn_reflns_limit_h_min -19
_diffrn_reflns_limit_k_max 33
_diffrn_reflns_limit_k_min -33
_diffrn_reflns_limit_l_max 21
_diffrn_reflns_limit_l_min -21
_diffrn_reflns_number 80634
_diffrn_reflns_theta_full 31.51
_diffrn_reflns_theta_max 31.51
_diffrn_reflns_theta_min 2.37
_exptl_absorpt_coefficient_mu 0.777
_exptl_absorpt_correction_T_max 0.7591
_exptl_absorpt_correction_T_min 0.7180
_exptl_absorpt_correction_type empirical
_exptl_absorpt_process_details SADABS
_exptl_crystal_colour red
_exptl_crystal_density_diffrn 1.288
_exptl_crystal_density_method 'not measured'
_exptl_crystal_description block
_exptl_crystal_F_000 1776
_exptl_crystal_size_max 0.45
_exptl_crystal_size_mid 0.42
_exptl_crystal_size_min 0.37
_refine_diff_density_max 0.509
_refine_diff_density_min -0.692
_refine_diff_density_rms 0.157
_refine_ls_extinction_coef 0.0073(3)
_refine_ls_extinction_expression Fc^*^=kFc[1+0.001xFc^2^\l^3^/sin(2\q)]^-1/4^
_refine_ls_extinction_method SHELXL
_refine_ls_goodness_of_fit_ref 1.090
_refine_ls_hydrogen_treatment constr
_refine_ls_matrix_type full
_refine_ls_number_parameters 450
_refine_ls_number_reflns 14252
_refine_ls_number_restraints 0
_refine_ls_restrained_S_all 1.090
_refine_ls_R_factor_all 0.0472
_refine_ls_R_factor_gt 0.0319
_refine_ls_shift/su_max 0.002
_refine_ls_shift/su_mean 0.000
_refine_ls_structure_factor_coef Fsqd
_refine_ls_weighting_details 'calc w=1/[\s^2^(Fo^2^)+(0.0438P)^2^+1.5347P] where P=(Fo^2^+2Fc^2^)/3'
_refine_ls_weighting_scheme calc
_refine_ls_wR_factor_gt 0.0826
_refine_ls_wR_factor_ref 0.0959
_reflns_number_gt 11344
_reflns_number_total 14252
_reflns_threshold_expression >2sigma(I)
_cod_data_source_file om6b00274_si_002.cif
_cod_data_source_block iprpnhpmnco2
_cod_depositor_comments
;
The following automatic conversions were performed:

'_symmetry_cell_setting' value 'Monoclinic' changed to 'monoclinic'
according to the built-in table from CIF Core dictionary named
'cif_core.dic' version 2.4.1 from 2010-06-29.

'_exptl_absorpt_correction_type' value 'Empirical' changed to
'empirical' according to the built-in table from CIF Core dictionary
named 'cif_core.dic' version 2.4.1 from 2010-06-29.

Automatic conversion script
Id: cif_fix_values 4624 2016-04-14 12:54:50Z antanas 
;
_cod_original_sg_symbol_H-M P2(1)/n
_cod_database_code 4086573

loop_
_symmetry_equiv_pos_as_xyz
'x, y, z'
'-x+1/2, y+1/2, -z+1/2'
'-x, -y, -z'
'x-1/2, -y-1/2, z-1/2'

loop_
_atom_site_label
_atom_site_type_symbol
_atom_site_fract_x
_atom_site_fract_y
_atom_site_fract_z
_atom_site_U_iso_or_equiv
_atom_site_adp_type
_atom_site_occupancy
_atom_site_symmetry_multiplicity
_atom_site_calc_flag
_atom_site_refinement_flags
_atom_site_disorder_assembly
_atom_site_disorder_group
Mn1 Mn 0.717749(15) 0.264750(8) 0.242333(12) 0.01730(5) Uani 1 1 d . . .
Mn2 Mn 0.745522(14) 0.483511(8) 0.749108(12) 0.01671(5) Uani 1 1 d . . .
P2 P 0.64857(2) 0.258795(13) 0.36797(2) 0.01803(7) Uani 1 1 d . . .
P3 P 0.68072(2) 0.495434(14) 0.87615(2) 0.01795(7) Uani 1 1 d . . .
P4 P 0.81670(2) 0.494004(14) 0.62525(2) 0.01867(7) Uani 1 1 d . . .
P1 P 0.78408(3) 0.247738(14) 0.11731(2) 0.01900(7) Uani 1 1 d . . .
N2 N 0.77449(9) 0.56506(4) 0.76539(7) 0.02073(19) Uani 1 1 d . . .
N1 N 0.73047(9) 0.18215(4) 0.25770(7) 0.0211(2) Uani 1 1 d . . .
O3 O 0.58464(10) 0.40154(5) 0.64912(9) 0.0433(3) Uani 1 1 d . . .
O2 O 0.57829(10) 0.35683(5) 0.14215(9) 0.0452(3) Uani 1 1 d . . .
O4 O 0.86843(11) 0.38147(5) 0.83413(9) 0.0491(3) Uani 1 1 d . . .
O1 O 0.86464(11) 0.35731(6) 0.32753(10) 0.0526(4) Uani 1 1 d . . .
C26 C 0.54771(9) 0.47239(6) 0.87810(8) 0.0219(2) Uani 1 1 d . . .
H26 H 0.5297 0.4916 0.9333 0.026 Uiso 1 1 calc R . .
C14 C 0.51865(10) 0.28911(6) 0.36583(9) 0.0248(2) Uani 1 1 d . . .
H14 H 0.4962 0.2727 0.4209 0.030 Uiso 1 1 calc R . .
C5 C 0.91826(10) 0.26944(6) 0.11737(9) 0.0256(3) Uani 1 1 d . . .
H5 H 0.9377 0.2485 0.0641 0.031 Uiso 1 1 calc R . .
C11 C 0.73024(10) 0.28355(6) 0.48169(9) 0.0241(2) Uani 1 1 d . . .
H11 H 0.7454 0.3265 0.4754 0.029 Uiso 1 1 calc R . .
C4 C 0.63359(11) 0.17877(6) 0.38204(9) 0.0271(3) Uani 1 1 d . . .
H4A H 0.6471 0.1685 0.4492 0.033 Uiso 1 1 calc R . .
H4B H 0.5621 0.1663 0.3511 0.033 Uiso 1 1 calc R . .
C29 C 0.94830(10) 0.46505(6) 0.62945(9) 0.0267(3) Uani 1 1 d . . .
H29 H 0.9715 0.4824 0.5753 0.032 Uiso 1 1 calc R . .
C19 C 0.67935(11) 0.57600(6) 0.89009(10) 0.0272(3) Uani 1 1 d . . .
H19A H 0.6102 0.5921 0.8594 0.033 Uiso 1 1 calc R . .
H19B H 0.6948 0.5866 0.9572 0.033 Uiso 1 1 calc R . .
C32 C 0.74041(10) 0.47255(6) 0.50771(9) 0.0240(2) Uani 1 1 d . . .
H32 H 0.7276 0.4290 0.5093 0.029 Uiso 1 1 calc R . .
C16 C 0.43930(12) 0.26958(7) 0.27741(10) 0.0340(3) Uani 1 1 d . . .
H16A H 0.4581 0.2863 0.2223 0.051 Uiso 1 1 calc R . .
H16B H 0.3702 0.2836 0.2800 0.051 Uiso 1 1 calc R . .
H16C H 0.4388 0.2263 0.2733 0.051 Uiso 1 1 calc R . .
C28 C 0.46914(11) 0.49358(7) 0.79018(9) 0.0288(3) Uani 1 1 d . . .
H28A H 0.4733 0.5367 0.7853 0.043 Uiso 1 1 calc R . .
H28B H 0.3990 0.4823 0.7941 0.043 Uiso 1 1 calc R . .
H28C H 0.4849 0.4752 0.7349 0.043 Uiso 1 1 calc R . .
C22 C 0.83233(12) 0.57447(6) 0.61823(9) 0.0278(3) Uani 1 1 d . . .
H22A H 0.8970 0.5838 0.5988 0.033 Uiso 1 1 calc R . .
H22B H 0.7731 0.5916 0.5717 0.033 Uiso 1 1 calc R . .
C8 C 0.70867(10) 0.27150(6) 0.00081(9) 0.0252(3) Uani 1 1 d . . .
H8 H 0.7037 0.3156 0.0025 0.030 Uiso 1 1 calc R . .
C27 C 0.54121(11) 0.40545(6) 0.88997(10) 0.0314(3) Uani 1 1 d . . .
H27A H 0.5624 0.3854 0.8385 0.047 Uiso 1 1 calc R . .
H27B H 0.4697 0.3944 0.8895 0.047 Uiso 1 1 calc R . .
H27C H 0.5873 0.3936 0.9495 0.047 Uiso 1 1 calc R . .
C24 C 0.71596(12) 0.47752(8) 1.07344(9) 0.0341(3) Uani 1 1 d . . .
H24A H 0.7058 0.5200 1.0810 0.051 Uiso 1 1 calc R . .
H24B H 0.7641 0.4621 1.1295 0.051 Uiso 1 1 calc R . .
H24C H 0.6492 0.4570 1.0643 0.051 Uiso 1 1 calc R . .
C3 C 0.71126(12) 0.14800(6) 0.33735(9) 0.0289(3) Uani 1 1 d . . .
H3A H 0.7775 0.1427 0.3847 0.035 Uiso 1 1 calc R . .
H3B H 0.6846 0.1083 0.3154 0.035 Uiso 1 1 calc R . .
C21 C 0.83684(12) 0.60025(6) 0.71439(10) 0.0295(3) Uani 1 1 d . . .
H21A H 0.9099 0.6013 0.7509 0.035 Uiso 1 1 calc R . .
H21B H 0.8106 0.6414 0.7076 0.035 Uiso 1 1 calc R . .
C13 C 0.68070(13) 0.27740(8) 0.56481(10) 0.0342(3) Uani 1 1 d . . .
H13A H 0.6179 0.3018 0.5542 0.051 Uiso 1 1 calc R . .
H13B H 0.7300 0.2906 0.6219 0.051 Uiso 1 1 calc R . .
H13C H 0.6624 0.2359 0.5716 0.051 Uiso 1 1 calc R . .
C20 C 0.76147(12) 0.60140(6) 0.84510(10) 0.0281(3) Uani 1 1 d . . .
H20A H 0.7415 0.6421 0.8232 0.034 Uiso 1 1 calc R . .
H20B H 0.8284 0.6036 0.8923 0.034 Uiso 1 1 calc R . .
C1 C 0.78604(13) 0.16676(6) 0.11041(10) 0.0314(3) Uani 1 1 d . . .
H1A H 0.7246 0.1525 0.0634 0.038 Uiso 1 1 calc R . .
H1B H 0.8492 0.1534 0.0916 0.038 Uiso 1 1 calc R . .
C34 C 0.79480(13) 0.48370(8) 0.42889(10) 0.0356(3) Uani 1 1 d . . .
H34A H 0.8137 0.5256 0.4284 0.053 Uiso 1 1 calc R . .
H34B H 0.7480 0.4733 0.3689 0.053 Uiso 1 1 calc R . .
H34C H 0.8576 0.4593 0.4388 0.053 Uiso 1 1 calc R . .
C35 C 0.64849(11) 0.43372(6) 0.68963(9) 0.0263(3) Uani 1 1 d . . .
C10 C 0.75818(12) 0.25595(8) -0.07981(10) 0.0344(3) Uani 1 1 d . . .
H10A H 0.8246 0.2767 -0.0715 0.052 Uiso 1 1 calc R . .
H10B H 0.7118 0.2680 -0.1391 0.052 Uiso 1 1 calc R . .
H10C H 0.7699 0.2131 -0.0805 0.052 Uiso 1 1 calc R . .
C2 C 0.78513(13) 0.14228(6) 0.20596(10) 0.0311(3) Uani 1 1 d . . .
H2A H 0.7506 0.1031 0.1986 0.037 Uiso 1 1 calc R . .
H2B H 0.8575 0.1366 0.2425 0.037 Uiso 1 1 calc R . .
C23 C 0.76100(10) 0.46721(6) 0.98835(9) 0.0246(2) Uani 1 1 d . . .
H23 H 0.7672 0.4234 0.9814 0.029 Uiso 1 1 calc R . .
C18 C 0.63342(11) 0.32060(6) 0.18323(10) 0.0278(3) Uani 1 1 d . . .
C30 C 1.02427(11) 0.48593(8) 0.71903(10) 0.0367(3) Uani 1 1 d . . .
H30A H 1.0255 0.5293 0.7207 0.055 Uiso 1 1 calc R . .
H30B H 1.0939 0.4710 0.7201 0.055 Uiso 1 1 calc R . .
H30C H 1.0020 0.4708 0.7735 0.055 Uiso 1 1 calc R . .
C6 C 0.92697(11) 0.33587(7) 0.10177(11) 0.0341(3) Uani 1 1 d . . .
H6A H 0.8832 0.3467 0.0405 0.051 Uiso 1 1 calc R . .
H6B H 0.9993 0.3460 0.1039 0.051 Uiso 1 1 calc R . .
H6C H 0.9040 0.3576 0.1508 0.051 Uiso 1 1 calc R . .
C7 C 0.99357(12) 0.24915(8) 0.20763(10) 0.0362(3) Uani 1 1 d . . .
H7A H 0.9748 0.2679 0.2614 0.054 Uiso 1 1 calc R . .
H7B H 1.0644 0.2606 0.2062 0.054 Uiso 1 1 calc R . .
H7C H 0.9897 0.2060 0.2131 0.054 Uiso 1 1 calc R . .
C17 C 0.80543(12) 0.32127(6) 0.29222(10) 0.0296(3) Uani 1 1 d . . .
C36 C 0.81888(11) 0.42146(6) 0.79807(10) 0.0281(3) Uani 1 1 d . . .
C15 C 0.52160(13) 0.35651(7) 0.37479(11) 0.0369(3) Uani 1 1 d . . .
H15A H 0.5638 0.3677 0.4365 0.055 Uiso 1 1 calc R . .
H15B H 0.4509 0.3716 0.3674 0.055 Uiso 1 1 calc R . .
H15C H 0.5520 0.3735 0.3262 0.055 Uiso 1 1 calc R . .
C12 C 0.83439(12) 0.25067(8) 0.50184(11) 0.0341(3) Uani 1 1 d . . .
H12A H 0.8238 0.2093 0.5175 0.051 Uiso 1 1 calc R . .
H12B H 0.8829 0.2696 0.5545 0.051 Uiso 1 1 calc R . .
H12C H 0.8630 0.2521 0.4464 0.051 Uiso 1 1 calc R . .
C33 C 0.63395(11) 0.50315(7) 0.48586(10) 0.0335(3) Uani 1 1 d . . .
H33A H 0.6031 0.4996 0.5398 0.050 Uiso 1 1 calc R . .
H33B H 0.5884 0.4843 0.4313 0.050 Uiso 1 1 calc R . .
H33C H 0.6424 0.5451 0.4725 0.050 Uiso 1 1 calc R . .
C31 C 0.94913(13) 0.39787(7) 0.61954(12) 0.0378(3) Uani 1 1 d . . .
H31A H 0.9209 0.3797 0.6687 0.057 Uiso 1 1 calc R . .
H31B H 1.0205 0.3842 0.6255 0.057 Uiso 1 1 calc R . .
H31C H 0.9065 0.3865 0.5581 0.057 Uiso 1 1 calc R . .
C25 C 0.87095(11) 0.49281(8) 1.00634(11) 0.0364(3) Uani 1 1 d . . .
H25A H 0.8973 0.4885 0.9499 0.055 Uiso 1 1 calc R . .
H25B H 0.9165 0.4714 1.0581 0.055 Uiso 1 1 calc R . .
H25C H 0.8694 0.5348 1.0225 0.055 Uiso 1 1 calc R . .
C9 C 0.59751(12) 0.24756(8) -0.01903(11) 0.0380(3) Uani 1 1 d . . .
H9A H 0.5978 0.2051 -0.0329 0.057 Uiso 1 1 calc R . .
H9B H 0.5545 0.2685 -0.0728 0.057 Uiso 1 1 calc R . .
H9C H 0.5692 0.2538 0.0359 0.057 Uiso 1 1 calc R . .

loop_
_atom_site_aniso_label
_atom_site_aniso_U_11
_atom_site_aniso_U_22
_atom_site_aniso_U_33
_atom_site_aniso_U_23
_atom_site_aniso_U_13
_atom_site_aniso_U_12
Mn1 0.02113(10) 0.01449(8) 0.01847(9) 0.00027(6) 0.00906(7) 0.00074(6)
Mn2 0.01925(10) 0.01461(8) 0.01799(9) -0.00024(6) 0.00782(7) -0.00043(6)
P2 0.01814(15) 0.01975(14) 0.01742(14) 0.00099(10) 0.00668(11) -0.00090(10)
P3 0.01710(14) 0.02039(14) 0.01749(13) -0.00147(10) 0.00631(11) 0.00018(10)
P4 0.01899(15) 0.02118(14) 0.01693(13) 0.00094(10) 0.00646(11) -0.00157(11)
P1 0.01925(15) 0.02145(14) 0.01746(14) -0.00141(10) 0.00666(11) 0.00209(11)
N2 0.0249(5) 0.0170(4) 0.0209(5) -0.0011(4) 0.0066(4) -0.0026(4)
N1 0.0269(5) 0.0159(4) 0.0207(5) 0.0010(3) 0.0061(4) 0.0017(4)
O3 0.0439(7) 0.0408(6) 0.0491(7) -0.0207(5) 0.0186(5) -0.0199(5)
O2 0.0534(7) 0.0413(6) 0.0478(7) 0.0223(5) 0.0257(6) 0.0251(6)
O4 0.0600(8) 0.0399(6) 0.0554(7) 0.0218(6) 0.0299(6) 0.0271(6)
O1 0.0604(8) 0.0449(7) 0.0606(8) -0.0253(6) 0.0304(7) -0.0286(6)
C26 0.0163(5) 0.0310(6) 0.0194(5) -0.0006(4) 0.0062(4) 0.0004(4)
C14 0.0186(6) 0.0354(7) 0.0220(6) 0.0022(5) 0.0078(4) 0.0018(5)
C5 0.0174(6) 0.0418(7) 0.0178(5) -0.0001(5) 0.0047(4) 0.0040(5)
C11 0.0217(6) 0.0294(6) 0.0211(6) -0.0027(5) 0.0051(4) 0.0002(5)
C4 0.0343(7) 0.0220(6) 0.0265(6) 0.0048(5) 0.0100(5) -0.0055(5)
C29 0.0197(6) 0.0392(7) 0.0227(6) 0.0011(5) 0.0082(5) 0.0003(5)
C19 0.0329(7) 0.0211(6) 0.0299(6) -0.0068(5) 0.0121(5) 0.0011(5)
C32 0.0236(6) 0.0287(6) 0.0194(5) -0.0013(4) 0.0045(5) -0.0004(5)
C16 0.0224(7) 0.0506(9) 0.0277(7) 0.0049(6) 0.0032(5) -0.0033(6)
C28 0.0216(6) 0.0379(7) 0.0255(6) 0.0014(5) 0.0030(5) 0.0058(5)
C22 0.0383(8) 0.0220(6) 0.0248(6) 0.0032(5) 0.0110(5) -0.0074(5)
C8 0.0183(6) 0.0362(7) 0.0201(6) 0.0006(5) 0.0027(4) -0.0014(5)
C27 0.0242(7) 0.0345(7) 0.0334(7) 0.0079(6) 0.0026(5) -0.0076(5)
C24 0.0310(7) 0.0524(9) 0.0196(6) -0.0009(6) 0.0072(5) -0.0055(6)
C3 0.0425(8) 0.0185(5) 0.0261(6) 0.0042(5) 0.0089(6) 0.0012(5)
C21 0.0399(8) 0.0221(6) 0.0280(6) -0.0004(5) 0.0114(6) -0.0106(5)
C13 0.0341(8) 0.0491(9) 0.0206(6) -0.0025(6) 0.0091(5) 0.0047(6)
C20 0.0374(8) 0.0198(5) 0.0289(6) -0.0066(5) 0.0113(6) -0.0045(5)
C1 0.0440(8) 0.0235(6) 0.0292(7) -0.0062(5) 0.0140(6) 0.0046(6)
C34 0.0367(8) 0.0511(9) 0.0205(6) -0.0004(6) 0.0100(6) 0.0020(7)
C35 0.0303(7) 0.0240(6) 0.0289(6) -0.0064(5) 0.0158(5) -0.0053(5)
C10 0.0297(8) 0.0550(9) 0.0190(6) -0.0031(6) 0.0066(5) -0.0029(6)
C2 0.0446(8) 0.0197(6) 0.0302(7) -0.0007(5) 0.0114(6) 0.0090(5)
C23 0.0181(6) 0.0344(7) 0.0207(6) 0.0016(5) 0.0038(4) -0.0022(5)
C18 0.0353(7) 0.0247(6) 0.0298(6) 0.0068(5) 0.0203(6) 0.0073(5)
C30 0.0215(7) 0.0567(10) 0.0300(7) 0.0018(6) 0.0024(5) -0.0026(6)
C6 0.0233(7) 0.0445(8) 0.0336(7) 0.0045(6) 0.0049(5) -0.0095(6)
C7 0.0236(7) 0.0590(10) 0.0237(6) 0.0026(6) 0.0013(5) 0.0123(6)
C17 0.0364(8) 0.0254(6) 0.0333(7) -0.0066(5) 0.0209(6) -0.0065(5)
C36 0.0343(7) 0.0243(6) 0.0315(7) 0.0058(5) 0.0192(6) 0.0061(5)
C15 0.0339(8) 0.0384(8) 0.0393(8) -0.0014(6) 0.0109(6) 0.0132(6)
C12 0.0230(7) 0.0473(8) 0.0296(7) -0.0011(6) 0.0015(5) 0.0062(6)
C33 0.0253(7) 0.0422(8) 0.0305(7) 0.0025(6) 0.0016(5) 0.0036(6)
C31 0.0315(8) 0.0419(8) 0.0420(8) -0.0020(7) 0.0128(6) 0.0113(6)
C25 0.0203(7) 0.0559(10) 0.0305(7) 0.0001(7) 0.0014(5) -0.0077(6)
C9 0.0223(7) 0.0587(10) 0.0310(7) -0.0041(7) 0.0026(6) -0.0086(7)

loop_
_atom_type_symbol
_atom_type_description
_atom_type_scat_dispersion_real
_atom_type_scat_dispersion_imag
_atom_type_scat_source
C C 0.0033 0.0016 'International Tables Vol C Tables 4.2.6.8 and 6.1.1.4'
H H 0.0000 0.0000 'International Tables Vol C Tables 4.2.6.8 and 6.1.1.4'
N N 0.0061 0.0033 'International Tables Vol C Tables 4.2.6.8 and 6.1.1.4'
P P 0.1023 0.0942 'International Tables Vol C Tables 4.2.6.8 and 6.1.1.4'
Mn Mn 0.3368 0.7283 'International Tables Vol C Tables 4.2.6.8 and 6.1.1.4'
O O 0.0106 0.0060 'International Tables Vol C Tables 4.2.6.8 and 6.1.1.4'

loop_
_geom_angle_atom_site_label_1
_geom_angle_atom_site_label_2
_geom_angle_atom_site_label_3
_geom_angle
_geom_angle_site_symmetry_1
_geom_angle_site_symmetry_3
C17 Mn1 C18 88.05(7) . .
C17 Mn1 N1 129.46(6) . .
C18 Mn1 N1 142.49(6) . .
C17 Mn1 P1 96.68(4) . .
C18 Mn1 P1 92.51(4) . .
N1 Mn1 P1 83.57(3) . .
C17 Mn1 P2 93.35(4) . .
C18 Mn1 P2 96.47(4) . .
N1 Mn1 P2 83.38(3) . .
P1 Mn1 P2 166.755(14) . .
C36 Mn2 C35 87.87(7) . .
C36 Mn2 N2 130.54(6) . .
C35 Mn2 N2 141.59(6) . .
C36 Mn2 P3 92.19(4) . .
C35 Mn2 P3 96.31(4) . .
N2 Mn2 P3 83.35(3) . .
C36 Mn2 P4 96.75(4) . .
C35 Mn2 P4 93.54(4) . .
N2 Mn2 P4 83.59(3) . .
P3 Mn2 P4 166.925(15) . .
C4 P2 C14 103.95(6) . .
C4 P2 C11 104.55(6) . .
C14 P2 C11 104.24(6) . .
C4 P2 Mn1 103.14(4) . .
C14 P2 Mn1 121.59(4) . .
C11 P2 Mn1 117.32(4) . .
C19 P3 C26 104.07(6) . .
C19 P3 C23 105.12(6) . .
C26 P3 C23 103.74(6) . .
C19 P3 Mn2 103.16(4) . .
C26 P3 Mn2 122.30(4) . .
C23 P3 Mn2 116.57(4) . .
C22 P4 C32 104.52(6) . .
C22 P4 C29 103.49(7) . .
C32 P4 C29 103.90(6) . .
C22 P4 Mn2 102.95(4) . .
C32 P4 Mn2 119.18(4) . .
C29 P4 Mn2 120.58(4) . .
C1 P1 C5 103.80(7) . .
C1 P1 C8 104.49(7) . .
C5 P1 C8 103.42(6) . .
C1 P1 Mn1 103.23(5) . .
C5 P1 Mn1 121.22(4) . .
C8 P1 Mn1 118.57(4) . .
C21 N2 C20 106.95(10) . .
C21 N2 Mn2 125.71(8) . .
C20 N2 Mn2 125.84(8) . .
C3 N1 C2 106.89(10) . .
C3 N1 Mn1 125.88(8) . .
C2 N1 Mn1 125.69(8) . .
C27 C26 C28 111.13(11) . .
C27 C26 P3 111.17(9) . .
C28 C26 P3 111.03(9) . .
C27 C26 H26 107.8 . .
C28 C26 H26 107.8 . .
P3 C26 H26 107.8 . .
C15 C14 C16 111.03(12) . .
C15 C14 P2 111.29(10) . .
C16 C14 P2 110.93(10) . .
C15 C14 H14 107.8 . .
C16 C14 H14 107.8 . .
P2 C14 H14 107.8 . .
C6 C5 C7 111.58(13) . .
C6 C5 P1 111.62(9) . .
C7 C5 P1 110.55(10) . .
C6 C5 H5 107.6 . .
C7 C5 H5 107.6 . .
P1 C5 H5 107.6 . .
C13 C11 C12 109.92(12) . .
C13 C11 P2 115.25(10) . .
C12 C11 P2 109.56(9) . .
C13 C11 H11 107.3 . .
C12 C11 H11 107.3 . .
P2 C11 H11 107.3 . .
C3 C4 P2 107.40(9) . .
C3 C4 H4A 110.2 . .
P2 C4 H4A 110.2 . .
C3 C4 H4B 110.2 . .
P2 C4 H4B 110.2 . .
H4A C4 H4B 108.5 . .
C31 C29 C30 111.75(13) . .
C31 C29 P4 112.12(10) . .
C30 C29 P4 110.00(10) . .
C31 C29 H29 107.6 . .
C30 C29 H29 107.6 . .
P4 C29 H29 107.6 . .
C20 C19 P3 107.42(9) . .
C20 C19 H19A 110.2 . .
P3 C19 H19A 110.2 . .
C20 C19 H19B 110.2 . .
P3 C19 H19B 110.2 . .
H19A C19 H19B 108.5 . .
C34 C32 C33 110.14(11) . .
C34 C32 P4 114.58(10) . .
C33 C32 P4 110.43(9) . .
C34 C32 H32 107.1 . .
C33 C32 H32 107.1 . .
P4 C32 H32 107.1 . .
C14 C16 H16A 109.5 . .
C14 C16 H16B 109.5 . .
H16A C16 H16B 109.5 . .
C14 C16 H16C 109.5 . .
H16A C16 H16C 109.5 . .
H16B C16 H16C 109.5 . .
C26 C28 H28A 109.5 . .
C26 C28 H28B 109.5 . .
H28A C28 H28B 109.5 . .
C26 C28 H28C 109.5 . .
H28A C28 H28C 109.5 . .
H28B C28 H28C 109.5 . .
C21 C22 P4 107.88(9) . .
C21 C22 H22A 110.1 . .
P4 C22 H22A 110.1 . .
C21 C22 H22B 110.1 . .
P4 C22 H22B 110.1 . .
H22A C22 H22B 108.4 . .
C10 C8 C9 110.08(12) . .
C10 C8 P1 114.62(10) . .
C9 C8 P1 110.99(10) . .
C10 C8 H8 106.9 . .
C9 C8 H8 106.9 . .
P1 C8 H8 106.9 . .
C26 C27 H27A 109.5 . .
C26 C27 H27B 109.5 . .
H27A C27 H27B 109.5 . .
C26 C27 H27C 109.5 . .
H27A C27 H27C 109.5 . .
H27B C27 H27C 109.5 . .
C23 C24 H24A 109.5 . .
C23 C24 H24B 109.5 . .
H24A C24 H24B 109.5 . .
C23 C24 H24C 109.5 . .
H24A C24 H24C 109.5 . .
H24B C24 H24C 109.5 . .
N1 C3 C4 111.67(10) . .
N1 C3 H3A 109.3 . .
C4 C3 H3A 109.3 . .
N1 C3 H3B 109.3 . .
C4 C3 H3B 109.3 . .
H3A C3 H3B 107.9 . .
N2 C21 C22 111.46(10) . .
N2 C21 H21A 109.3 . .
C22 C21 H21A 109.3 . .
N2 C21 H21B 109.3 . .
C22 C21 H21B 109.3 . .
H21A C21 H21B 108.0 . .
C11 C13 H13A 109.5 . .
C11 C13 H13B 109.5 . .
H13A C13 H13B 109.5 . .
C11 C13 H13C 109.5 . .
H13A C13 H13C 109.5 . .
H13B C13 H13C 109.5 . .
N2 C20 C19 111.70(10) . .
N2 C20 H20A 109.3 . .
C19 C20 H20A 109.3 . .
N2 C20 H20B 109.3 . .
C19 C20 H20B 109.3 . .
H20A C20 H20B 107.9 . .
C2 C1 P1 108.03(9) . .
C2 C1 H1A 110.1 . .
P1 C1 H1A 110.1 . .
C2 C1 H1B 110.1 . .
P1 C1 H1B 110.1 . .
H1A C1 H1B 108.4 . .
C32 C34 H34A 109.5 . .
C32 C34 H34B 109.5 . .
H34A C34 H34B 109.5 . .
C32 C34 H34C 109.5 . .
H34A C34 H34C 109.5 . .
H34B C34 H34C 109.5 . .
O3 C35 Mn2 178.81(13) . .
C8 C10 H10A 109.5 . .
C8 C10 H10B 109.5 . .
H10A C10 H10B 109.5 . .
C8 C10 H10C 109.5 . .
H10A C10 H10C 109.5 . .
H10B C10 H10C 109.5 . .
N1 C2 C1 111.74(11) . .
N1 C2 H2A 109.3 . .
C1 C2 H2A 109.3 . .
N1 C2 H2B 109.3 . .
C1 C2 H2B 109.3 . .
H2A C2 H2B 107.9 . .
C24 C23 C25 110.05(11) . .
C24 C23 P3 115.12(10) . .
C25 C23 P3 110.22(9) . .
C24 C23 H23 107.0 . .
C25 C23 H23 107.0 . .
P3 C23 H23 107.0 . .
O2 C18 Mn1 178.25(12) . .
C29 C30 H30A 109.5 . .
C29 C30 H30B 109.5 . .
H30A C30 H30B 109.5 . .
C29 C30 H30C 109.5 . .
H30A C30 H30C 109.5 . .
H30B C30 H30C 109.5 . .
C5 C6 H6A 109.5 . .
C5 C6 H6B 109.5 . .
H6A C6 H6B 109.5 . .
C5 C6 H6C 109.5 . .
H6A C6 H6C 109.5 . .
H6B C6 H6C 109.5 . .
C5 C7 H7A 109.5 . .
C5 C7 H7B 109.5 . .
H7A C7 H7B 109.5 . .
C5 C7 H7C 109.5 . .
H7A C7 H7C 109.5 . .
H7B C7 H7C 109.5 . .
O1 C17 Mn1 177.76(16) . .
O4 C36 Mn2 177.17(14) . .
C14 C15 H15A 109.5 . .
C14 C15 H15B 109.5 . .
H15A C15 H15B 109.5 . .
C14 C15 H15C 109.5 . .
H15A C15 H15C 109.5 . .
H15B C15 H15C 109.5 . .
C11 C12 H12A 109.5 . .
C11 C12 H12B 109.5 . .
H12A C12 H12B 109.5 . .
C11 C12 H12C 109.5 . .
H12A C12 H12C 109.5 . .
H12B C12 H12C 109.5 . .
C32 C33 H33A 109.5 . .
C32 C33 H33B 109.5 . .
H33A C33 H33B 109.5 . .
C32 C33 H33C 109.5 . .
H33A C33 H33C 109.5 . .
H33B C33 H33C 109.5 . .
C29 C31 H31A 109.5 . .
C29 C31 H31B 109.5 . .
H31A C31 H31B 109.5 . .
C29 C31 H31C 109.5 . .
H31A C31 H31C 109.5 . .
H31B C31 H31C 109.5 . .
C23 C25 H25A 109.5 . .
C23 C25 H25B 109.5 . .
H25A C25 H25B 109.5 . .
C23 C25 H25C 109.5 . .
H25A C25 H25C 109.5 . .
H25B C25 H25C 109.5 . .
C8 C9 H9A 109.5 . .
C8 C9 H9B 109.5 . .
H9A C9 H9B 109.5 . .
C8 C9 H9C 109.5 . .
H9A C9 H9C 109.5 . .
H9B C9 H9C 109.5 . .

loop_
_geom_bond_atom_site_label_1
_geom_bond_atom_site_label_2
_geom_bond_distance
_geom_bond_site_symmetry_2
Mn1 C17 1.7650(14) .
Mn1 C18 1.7709(14) .
Mn1 N1 1.8821(10) .
Mn1 P1 2.2549(4) .
Mn1 P2 2.2569(4) .
Mn2 C36 1.7598(14) .
Mn2 C35 1.7752(14) .
Mn2 N2 1.8852(10) .
Mn2 P3 2.2535(3) .
Mn2 P4 2.2575(3) .
P2 C4 1.8355(13) .
P2 C14 1.8480(13) .
P2 C11 1.8509(13) .
P3 C19 1.8319(13) .
P3 C26 1.8467(13) .
P3 C23 1.8526(13) .
P4 C22 1.8350(13) .
P4 C32 1.8493(13) .
P4 C29 1.8516(14) .
P1 C1 1.8324(14) .
P1 C5 1.8462(14) .
P1 C8 1.8476(13) .
N2 C21 1.4751(16) .
N2 C20 1.4758(16) .
N1 C3 1.4757(16) .
N1 C2 1.4768(17) .
O3 C35 1.1667(17) .
O2 C18 1.1661(17) .
O4 C36 1.1677(17) .
O1 C17 1.1642(18) .
C26 C27 1.5268(19) .
C26 C28 1.5325(18) .
C26 H26 1.0000 .
C14 C15 1.528(2) .
C14 C16 1.5312(19) .
C14 H14 1.0000 .
C5 C6 1.527(2) .
C5 C7 1.5303(19) .
C5 H5 1.0000 .
C11 C13 1.5274(19) .
C11 C12 1.5342(19) .
C11 H11 1.0000 .
C4 C3 1.517(2) .
C4 H4A 0.9900 .
C4 H4B 0.9900 .
C29 C31 1.525(2) .
C29 C30 1.531(2) .
C29 H29 1.0000 .
C19 C20 1.5164(19) .
C19 H19A 0.9900 .
C19 H19B 0.9900 .
C32 C34 1.5266(19) .
C32 C33 1.5360(19) .
C32 H32 1.0000 .
C16 H16A 0.9800 .
C16 H16B 0.9800 .
C16 H16C 0.9800 .
C28 H28A 0.9800 .
C28 H28B 0.9800 .
C28 H28C 0.9800 .
C22 C21 1.5190(19) .
C22 H22A 0.9900 .
C22 H22B 0.9900 .
C8 C10 1.529(2) .
C8 C9 1.532(2) .
C8 H8 1.0000 .
C27 H27A 0.9800 .
C27 H27B 0.9800 .
C27 H27C 0.9800 .
C24 C23 1.5292(19) .
C24 H24A 0.9800 .
C24 H24B 0.9800 .
C24 H24C 0.9800 .
C3 H3A 0.9900 .
C3 H3B 0.9900 .
C21 H21A 0.9900 .
C21 H21B 0.9900 .
C13 H13A 0.9800 .
C13 H13B 0.9800 .
C13 H13C 0.9800 .
C20 H20A 0.9900 .
C20 H20B 0.9900 .
C1 C2 1.515(2) .
C1 H1A 0.9900 .
C1 H1B 0.9900 .
C34 H34A 0.9800 .
C34 H34B 0.9800 .
C34 H34C 0.9800 .
C10 H10A 0.9800 .
C10 H10B 0.9800 .
C10 H10C 0.9800 .
C2 H2A 0.9900 .
C2 H2B 0.9900 .
C23 C25 1.5323(19) .
C23 H23 1.0000 .
C30 H30A 0.9800 .
C30 H30B 0.9800 .
C30 H30C 0.9800 .
C6 H6A 0.9800 .
C6 H6B 0.9800 .
C6 H6C 0.9800 .
C7 H7A 0.9800 .
C7 H7B 0.9800 .
C7 H7C 0.9800 .
C15 H15A 0.9800 .
C15 H15B 0.9800 .
C15 H15C 0.9800 .
C12 H12A 0.9800 .
C12 H12B 0.9800 .
C12 H12C 0.9800 .
C33 H33A 0.9800 .
C33 H33B 0.9800 .
C33 H33C 0.9800 .
C31 H31A 0.9800 .
C31 H31B 0.9800 .
C31 H31C 0.9800 .
C25 H25A 0.9800 .
C25 H25B 0.9800 .
C25 H25C 0.9800 .
C9 H9A 0.9800 .
C9 H9B 0.9800 .
C9 H9C 0.9800 .

loop_
_geom_torsion_atom_site_label_1
_geom_torsion_atom_site_label_2
_geom_torsion_atom_site_label_3
_geom_torsion_atom_site_label_4
_geom_torsion
_geom_torsion_site_symmetry_1
_geom_torsion_site_symmetry_2
_geom_torsion_site_symmetry_3
_geom_torsion_site_symmetry_4
C17 Mn1 P2 C4 -138.70(7) . . . .
C18 Mn1 P2 C4 132.89(7) . . . .
N1 Mn1 P2 C4 -9.34(6) . . . .
P1 Mn1 P2 C4 0.50(8) . . . .
C17 Mn1 P2 C14 105.56(7) . . . .
C18 Mn1 P2 C14 17.15(7) . . . .
N1 Mn1 P2 C14 -125.08(6) . . . .
P1 Mn1 P2 C14 -115.24(8) . . . .
C17 Mn1 P2 C11 -24.44(7) . . . .
C18 Mn1 P2 C11 -112.85(7) . . . .
N1 Mn1 P2 C11 104.92(6) . . . .
P1 Mn1 P2 C11 114.76(8) . . . .
C36 Mn2 P3 C19 140.97(7) . . . .
C35 Mn2 P3 C19 -130.94(7) . . . .
N2 Mn2 P3 C19 10.40(6) . . . .
P4 Mn2 P3 C19 7.73(8) . . . .
C36 Mn2 P3 C26 -102.72(7) . . . .
C35 Mn2 P3 C26 -14.62(7) . . . .
N2 Mn2 P3 C26 126.71(6) . . . .
P4 Mn2 P3 C26 124.04(7) . . . .
C36 Mn2 P3 C23 26.36(7) . . . .
C35 Mn2 P3 C23 114.46(7) . . . .
N2 Mn2 P3 C23 -104.21(6) . . . .
P4 Mn2 P3 C23 -106.88(8) . . . .
C36 Mn2 P4 C22 -138.66(7) . . . .
C35 Mn2 P4 C22 133.07(7) . . . .
N2 Mn2 P4 C22 -8.47(6) . . . .
P3 Mn2 P4 C22 -5.80(8) . . . .
C36 Mn2 P4 C32 106.30(7) . . . .
C35 Mn2 P4 C32 18.03(7) . . . .
N2 Mn2 P4 C32 -123.51(6) . . . .
P3 Mn2 P4 C32 -120.84(7) . . . .
C36 Mn2 P4 C29 -24.21(8) . . . .
C35 Mn2 P4 C29 -112.48(7) . . . .
N2 Mn2 P4 C29 105.98(6) . . . .
P3 Mn2 P4 C29 108.65(8) . . . .
C17 Mn1 P1 C1 136.53(7) . . . .
C18 Mn1 P1 C1 -135.14(7) . . . .
N1 Mn1 P1 C1 7.43(6) . . . .
P2 Mn1 P1 C1 -2.41(9) . . . .
C17 Mn1 P1 C5 21.13(7) . . . .
C18 Mn1 P1 C5 109.46(7) . . . .
N1 Mn1 P1 C5 -107.98(6) . . . .
P2 Mn1 P1 C5 -117.81(8) . . . .
C17 Mn1 P1 C8 -108.59(7) . . . .
C18 Mn1 P1 C8 -20.27(7) . . . .
N1 Mn1 P1 C8 122.30(6) . . . .
P2 Mn1 P1 C8 112.46(8) . . . .
C36 Mn2 N2 C21 84.02(12) . . . .
C35 Mn2 N2 C21 -97.00(13) . . . .
P3 Mn2 N2 C21 171.21(11) . . . .
P4 Mn2 N2 C21 -9.39(11) . . . .
C36 Mn2 N2 C20 -80.15(13) . . . .
C35 Mn2 N2 C20 98.83(13) . . . .
P3 Mn2 N2 C20 7.04(11) . . . .
P4 Mn2 N2 C20 -173.57(11) . . . .
C17 Mn1 N1 C3 80.45(13) . . . .
C18 Mn1 N1 C3 -100.44(13) . . . .
P1 Mn1 N1 C3 173.82(11) . . . .
P2 Mn1 N1 C3 -8.43(11) . . . .
C17 Mn1 N1 C2 -83.50(12) . . . .
C18 Mn1 N1 C2 95.61(13) . . . .
P1 Mn1 N1 C2 9.87(11) . . . .
P2 Mn1 N1 C2 -172.38(11) . . . .
C19 P3 C26 C27 -166.83(9) . . . .
C23 P3 C26 C27 -57.06(10) . . . .
Mn2 P3 C26 C27 77.31(10) . . . .
C19 P3 C26 C28 68.91(10) . . . .
C23 P3 C26 C28 178.67(9) . . . .
Mn2 P3 C26 C28 -46.95(11) . . . .
C4 P2 C14 C15 168.21(10) . . . .
C11 P2 C14 C15 58.94(11) . . . .
Mn1 P2 C14 C15 -76.46(10) . . . .
C4 P2 C14 C16 -67.64(11) . . . .
C11 P2 C14 C16 -176.91(10) . . . .
Mn1 P2 C14 C16 47.69(11) . . . .
C1 P1 C5 C6 167.77(10) . . . .
C8 P1 C5 C6 58.90(11) . . . .
Mn1 P1 C5 C6 -77.12(10) . . . .
C1 P1 C5 C7 -67.41(11) . . . .
C8 P1 C5 C7 -176.28(10) . . . .
Mn1 P1 C5 C7 47.70(12) . . . .
C4 P2 C11 C13 -65.28(12) . . . .
C14 P2 C11 C13 43.55(12) . . . .
Mn1 P2 C11 C13 -178.76(9) . . . .
C4 P2 C11 C12 59.29(11) . . . .
C14 P2 C11 C12 168.12(10) . . . .
Mn1 P2 C11 C12 -54.19(11) . . . .
C14 P2 C4 C3 151.98(9) . . . .
C11 P2 C4 C3 -98.97(10) . . . .
Mn1 P2 C4 C3 24.22(10) . . . .
C22 P4 C29 C31 -170.70(10) . . . .
C32 P4 C29 C31 -61.73(11) . . . .
Mn2 P4 C29 C31 75.13(11) . . . .
C22 P4 C29 C30 64.30(11) . . . .
C32 P4 C29 C30 173.27(10) . . . .
Mn2 P4 C29 C30 -49.87(12) . . . .
C26 P3 C19 C20 -153.67(10) . . . .
C23 P3 C19 C20 97.58(10) . . . .
Mn2 P3 C19 C20 -25.03(10) . . . .
C22 P4 C32 C34 63.66(12) . . . .
C29 P4 C32 C34 -44.55(12) . . . .
Mn2 P4 C32 C34 177.86(9) . . . .
C22 P4 C32 C33 -61.39(11) . . . .
C29 P4 C32 C33 -169.60(10) . . . .
Mn2 P4 C32 C33 52.80(11) . . . .
C32 P4 C22 C21 148.68(10) . . . .
C29 P4 C22 C21 -102.81(11) . . . .
Mn2 P4 C22 C21 23.48(11) . . . .
C1 P1 C8 C10 -63.63(12) . . . .
C5 P1 C8 C10 44.73(12) . . . .
Mn1 P1 C8 C10 -177.82(9) . . . .
C1 P1 C8 C9 61.84(12) . . . .
C5 P1 C8 C9 170.19(11) . . . .
Mn1 P1 C8 C9 -52.36(12) . . . .
C2 N1 C3 C4 -166.26(11) . . . .
Mn1 N1 C3 C4 27.31(17) . . . .
P2 C4 C3 N1 -31.19(14) . . . .
C20 N2 C21 C22 -165.51(12) . . . .
Mn2 N2 C21 C22 27.86(17) . . . .
P4 C22 C21 N2 -31.00(15) . . . .
C21 N2 C20 C19 167.29(11) . . . .
Mn2 N2 C20 C19 -26.09(17) . . . .
P3 C19 C20 N2 31.18(14) . . . .
C5 P1 C1 C2 105.31(11) . . . .
C8 P1 C1 C2 -146.61(11) . . . .
Mn1 P1 C1 C2 -21.99(12) . . . .
C36 Mn2 C35 O3 -132(7) . . . .
N2 Mn2 C35 O3 49(7) . . . .
P3 Mn2 C35 O3 136(7) . . . .
P4 Mn2 C35 O3 -35(7) . . . .
C3 N1 C2 C1 166.07(12) . . . .
Mn1 N1 C2 C1 -27.47(17) . . . .
P1 C1 C2 N1 29.71(16) . . . .
C19 P3 C23 C24 64.95(12) . . . .
C26 P3 C23 C24 -44.03(12) . . . .
Mn2 P3 C23 C24 178.46(9) . . . .
C19 P3 C23 C25 -60.23(11) . . . .
C26 P3 C23 C25 -169.22(10) . . . .
Mn2 P3 C23 C25 53.27(11) . . . .
C17 Mn1 C18 O2 113(5) . . . .
N1 Mn1 C18 O2 -66(5) . . . .
P1 Mn1 C18 O2 17(5) . . . .
P2 Mn1 C18 O2 -153(5) . . . .
C18 Mn1 C17 O1 156(3) . . . .
N1 Mn1 C17 O1 -25(3) . . . .
P1 Mn1 C17 O1 -112(3) . . . .
P2 Mn1 C17 O1 59(3) . . . .
C35 Mn2 C36 O4 -135(3) . . . .
N2 Mn2 C36 O4 44(3) . . . .
P3 Mn2 C36 O4 -39(3) . . . .
P4 Mn2 C36 O4 132(3) . . . .
